data_4514541
loop_
_publ_author_name
'Yuan, Ying-Xue'
'Zheng, Yan-Song'

_publ_section_title
;
 New Acylhydrazone Photoswitches with Quantitative Conversion and High
 Quantum Yield but without Hydrogen Bond Stabilizing ( Z)-Isomer.
;
_journal_issue 7
_journal_name_full 'ACS applied materials &amp; interfaces'
_journal_page_first 7303
_journal_page_last 7310
_journal_paper_doi 10.1021/acsami.8b21719
_journal_volume 11
_journal_year 2019
_chemical_formula_moiety 'C22 H22 N2 O5'
_chemical_formula_sum 'C22 H22 N2 O5'
_chemical_formula_weight 394.41
_space_group_crystal_system monoclinic
_space_group_IT_number 14
_space_group_name_Hall '-P 2ybc'
_space_group_name_H-M_alt 'P 1 21/c 1'
_symmetry_space_group_name_Hall '-P 2ybc'
_symmetry_space_group_name_H-M 'P 1 21/c 1'
_atom_sites_solution_hydrogens geom
_atom_sites_solution_primary dual
_audit_creation_date 2017-09-08
_audit_creation_method
;
Olex2 1.2-beta
(compiled 2017.08.10 svn.r3458 for OlexSys, GUI svn.r5381)
;
_cell_angle_alpha 90
_cell_angle_beta 108.745(2)
_cell_angle_gamma 90
_cell_formula_units_Z 12
_cell_length_a 30.830(3)
_cell_length_b 8.2576(8)
_cell_length_c 24.308(3)
_cell_measurement_reflns_used 4883
_cell_measurement_temperature 100
_cell_measurement_theta_max 27.494
_cell_measurement_theta_min 2.563
_cell_volume 5860.1(11)
_computing_cell_refinement 'SAINT v8.34A (Bruker, 2013)'
_computing_data_reduction 'SAINT v8.34A (Bruker, 2013)'
_computing_molecular_graphics 'Olex2 (Dolomanov et al., 2009)'
_computing_publication_material 'Olex2 (Dolomanov et al., 2009)'
_computing_structure_refinement 'ShelXL (Sheldrick, 2015)'
_computing_structure_solution 'ShelXT (Sheldrick, 2015)'
_diffrn_ambient_temperature 100
_diffrn_measured_fraction_theta_full 0.997
_diffrn_measured_fraction_theta_max 0.984
_diffrn_measurement_device_type 'Bruker P4'
_diffrn_radiation_type MoK\a
_diffrn_radiation_wavelength 0.71073
_diffrn_reflns_av_R_equivalents 0.0588
_diffrn_reflns_av_unetI/netI 0.0820
_diffrn_reflns_Laue_measured_fraction_full 0.997
_diffrn_reflns_Laue_measured_fraction_max 0.984
_diffrn_reflns_limit_h_max 36
_diffrn_reflns_limit_h_min -40
_diffrn_reflns_limit_k_max 7
_diffrn_reflns_limit_k_min -10
_diffrn_reflns_limit_l_max 31
_diffrn_reflns_limit_l_min -31
_diffrn_reflns_number 34339
_diffrn_reflns_point_group_measured_fraction_full 0.997
_diffrn_reflns_point_group_measured_fraction_max 0.984
_diffrn_reflns_theta_full 25.242
_diffrn_reflns_theta_max 27.571
_diffrn_reflns_theta_min 1.868
_exptl_absorpt_coefficient_mu 0.096
_exptl_absorpt_correction_T_max 0.7456
_exptl_absorpt_correction_T_min 0.6246
_exptl_absorpt_correction_type multi-scan
_exptl_absorpt_process_details
'SADABS-2014/3 (Bruker,2014/3) was used for absorption correction. wR2(int) was 0.0678 before and 0.0497 after correction. The Ratio of minimum to maximum transmission is 0.8377. The \l/2 correction factor is 0.00150.'
_exptl_crystal_colour colourless
_exptl_crystal_colour_primary colourless
_exptl_crystal_density_diffrn 1.341
_exptl_crystal_description block
_exptl_crystal_F_000 2496
_refine_diff_density_max 0.308
_refine_diff_density_min -0.316
_refine_diff_density_rms 0.055
_refine_ls_extinction_method none
_refine_ls_goodness_of_fit_ref 0.943
_refine_ls_hydrogen_treatment constr
_refine_ls_matrix_type full
_refine_ls_number_parameters 796
_refine_ls_number_reflns 13360
_refine_ls_number_restraints 0
_refine_ls_restrained_S_all 0.943
_refine_ls_R_factor_all 0.1160
_refine_ls_R_factor_gt 0.0524
_refine_ls_shift/su_max 0.001
_refine_ls_shift/su_mean 0.000
_refine_ls_structure_factor_coef Fsqd
_refine_ls_weighting_details 'w=1/[\s^2^(Fo^2^)+(0.0536P)^2^] where P=(Fo^2^+2Fc^2^)/3'
_refine_ls_weighting_scheme calc
_refine_ls_wR_factor_gt 0.1065
_refine_ls_wR_factor_ref 0.1280
_reflns_Friedel_coverage 0.000
_reflns_number_gt 7402
_reflns_number_total 13360
_reflns_threshold_expression 'I > 2\s(I)'
_cod_data_source_file am8b21719_si_003.cif
_cod_data_source_block yyk_0m
_cod_database_code 4514541
_shelx_shelxl_version_number 2016/6
_shelx_space_group_comment
;
The symmetry employed for this shelxl refinement is uniquely defined
by the following loop, which should always be used as a source of
symmetry information in preference to the above space-group names.
They are only intended as comments.
;
_olex2_refinement_description
;
1. Fixed Uiso
 At 1.2 times of:
  All C(H) groups, All N(H) groups
 At 1.5 times of:
  All C(H,H,H) groups
2.a Aromatic/amide H refined with riding coordinates:
 N1(H1), C2(H2), C6(H6), C7(H7), C10(H10), C11(H11), C12(H12), C13(H13),
 C15(H15), C22(H22), N3(H3), C24(H24), C28(H28), C29(H29), C32(H32), C33(H33),
 C34(H34), C35(H35), C37(H37), C44(H44), N5(H5), C46(H46), C50(H50), C51(H51),
 C54(H54), C55(H55), C56(H56), C57(H57), C59(H59), C66(H66)
2.b Idealised Me refined as rotating group:
 C5(H5A,H5B,H5C), C17(H17A,H17B,H17C), C19(H19A,H19B,H19C), C21(H21A,H21B,
 H21C), C27(H27A,H27B,H27C), C39(H39A,H39B,H39C), C41(H41A,H41B,H41C), C43(H43A,
 H43B,H43C), C49(H49A,H49B,H49C), C61(H61A,H61B,H61C), C63(H63A,H63B,H63C),
 C65(H65A,H65B,H65C)
;
_olex2_submission_special_instructions 'No special instructions were received'

loop_
_space_group_symop_operation_xyz
'x, y, z'
'-x, y+1/2, -z+1/2'
'-x, -y, -z'
'x, -y-1/2, z-1/2'

loop_
_atom_site_label
_atom_site_type_symbol
_atom_site_fract_x
_atom_site_fract_y
_atom_site_fract_z
_atom_site_U_iso_or_equiv
_atom_site_adp_type
_atom_site_occupancy
_atom_site_site_symmetry_order
_atom_site_calc_flag
_atom_site_refinement_flags_posn
O1 O 0.27693(4) 0.90326(17) 0.36515(6) 0.0203(3) Uani 1 1 d .
O2 O 0.18662(5) 0.28453(17) 0.41426(6) 0.0278(4) Uani 1 1 d .
O3 O 0.44819(4) 0.94115(17) 0.49294(6) 0.0237(3) Uani 1 1 d .
O4 O 0.44256(5) 1.04127(17) 0.59438(6) 0.0274(4) Uani 1 1 d .
O5 O 0.36273(5) 1.05480(19) 0.61535(6) 0.0336(4) Uani 1 1 d .
N1 N 0.25090(5) 0.76847(19) 0.43001(7) 0.0170(4) Uani 1 1 d .
H1 H 0.254743 0.744928 0.466580 0.020 Uiso 1 1 calc R
N2 N 0.21275(5) 0.7125(2) 0.38599(7) 0.0168(4) Uani 1 1 d .
C1 C 0.28195(6) 0.8597(2) 0.41553(8) 0.0154(4) Uani 1 1 d .
C2 C 0.19140(6) 0.5989(2) 0.40272(8) 0.0170(4) Uani 1 1 d .
H2 H 0.201818 0.568307 0.442504 0.020 Uiso 1 1 calc R
C3 C 0.15164(6) 0.5139(2) 0.36325(8) 0.0177(5) Uani 1 1 d .
C4 C 0.15046(7) 0.3475(2) 0.37133(9) 0.0201(5) Uani 1 1 d .
C5 C 0.19314(7) 0.1132(2) 0.41696(10) 0.0288(5) Uani 1 1 d .
H5A H 0.196009 0.074603 0.380165 0.043 Uiso 1 1 calc GR
H5B H 0.166803 0.060843 0.423778 0.043 Uiso 1 1 calc GR
H5C H 0.221077 0.086653 0.448787 0.043 Uiso 1 1 calc GR
C6 C 0.11432(7) 0.2519(3) 0.33614(9) 0.0256(5) Uani 1 1 d .
H6 H 0.114174 0.138170 0.341936 0.031 Uiso 1 1 calc R
C7 C 0.07937(7) 0.3244(3) 0.29348(9) 0.0260(5) Uani 1 1 d .
H7 H 0.055066 0.259387 0.269897 0.031 Uiso 1 1 calc R
C8 C 0.07844(7) 0.4929(3) 0.28356(9) 0.0220(5) Uani 1 1 d .
C9 C 0.11529(6) 0.5910(2) 0.31878(8) 0.0175(5) Uani 1 1 d .
C10 C 0.11325(7) 0.7604(3) 0.30819(9) 0.0211(5) Uani 1 1 d .
H10 H 0.137028 0.828277 0.331293 0.025 Uiso 1 1 calc R
C11 C 0.07751(7) 0.8271(3) 0.26516(9) 0.0250(5) Uani 1 1 d .
H11 H 0.076908 0.940740 0.258783 0.030 Uiso 1 1 calc R
C12 C 0.04169(7) 0.7306(3) 0.23022(9) 0.0291(5) Uani 1 1 d .
H12 H 0.017318 0.778498 0.200158 0.035 Uiso 1 1 calc R
C13 C 0.04207(7) 0.5677(3) 0.23968(9) 0.0280(5) Uani 1 1 d .
H13 H 0.017498 0.503141 0.216414 0.034 Uiso 1 1 calc R
C14 C 0.32367(6) 0.9039(2) 0.46460(8) 0.0150(4) Uani 1 1 d .
C15 C 0.36541(6) 0.8998(2) 0.45389(8) 0.0172(4) Uani 1 1 d .
H15 H 0.366576 0.868361 0.416802 0.021 Uiso 1 1 calc R
C16 C 0.40536(6) 0.9420(2) 0.49783(8) 0.0172(4) Uani 1 1 d .
C17 C 0.45247(7) 0.8900(3) 0.43836(9) 0.0254(5) Uani 1 1 d .
H17A H 0.432273 0.955646 0.406909 0.038 Uiso 1 1 calc GR
H17B H 0.443804 0.775688 0.431741 0.038 Uiso 1 1 calc GR
H17C H 0.484264 0.903743 0.439250 0.038 Uiso 1 1 calc GR
C18 C 0.40305(7) 0.9919(2) 0.55181(9) 0.0201(5) Uani 1 1 d .
C19 C 0.46334(7) 0.9127(3) 0.63384(9) 0.0343(6) Uani 1 1 d .
H19A H 0.472687 0.825774 0.612604 0.051 Uiso 1 1 calc GR
H19B H 0.441247 0.870359 0.651550 0.051 Uiso 1 1 calc GR
H19C H 0.490283 0.954314 0.664285 0.051 Uiso 1 1 calc GR
C20 C 0.36113(7) 0.9993(2) 0.56172(8) 0.0205(5) Uani 1 1 d .
C21 C 0.32106(7) 1.1095(3) 0.62199(9) 0.0322(6) Uani 1 1 d .
H21A H 0.307775 1.194304 0.593325 0.048 Uiso 1 1 calc GR
H21B H 0.327056 1.153214 0.661211 0.048 Uiso 1 1 calc GR
H21C H 0.299570 1.018674 0.616012 0.048 Uiso 1 1 calc GR
C22 C 0.32125(7) 0.9520(2) 0.51859(8) 0.0188(5) Uani 1 1 d .
H22 H 0.292728 0.952361 0.525781 0.023 Uiso 1 1 calc R
O6 O 0.27612(4) 0.57303(16) 0.52890(6) 0.0206(3) Uani 1 1 d .
O7 O 0.18971(5) 1.19462(17) 0.58749(6) 0.0294(4) Uani 1 1 d .
O8 O 0.44455(4) 0.45483(18) 0.63526(6) 0.0251(4) Uani 1 1 d .
O9 O 0.44736(4) 0.38940(16) 0.74391(6) 0.0217(3) Uani 1 1 d .
O10 O 0.37425(5) 0.42558(17) 0.77866(6) 0.0248(4) Uani 1 1 d .
N3 N 0.25476(5) 0.70709(19) 0.59768(7) 0.0177(4) Uani 1 1 d .
H3 H 0.260162 0.729844 0.634648 0.021 Uiso 1 1 calc R
N4 N 0.21615(5) 0.7671(2) 0.55536(7) 0.0179(4) Uani 1 1 d .
C23 C 0.28372(6) 0.6128(2) 0.58032(8) 0.0159(4) Uani 1 1 d .
C24 C 0.19561(6) 0.8802(2) 0.57351(8) 0.0174(5) Uani 1 1 d .
H24 H 0.206609 0.909486 0.613402 0.021 Uiso 1 1 calc R
C25 C 0.15572(6) 0.9656(2) 0.53482(8) 0.0176(5) Uani 1 1 d .
C26 C 0.15420(7) 1.1319(3) 0.54355(9) 0.0202(5) Uani 1 1 d .
C27 C 0.19728(8) 1.3654(3) 0.58886(10) 0.0329(6) Uani 1 1 d .
H27A H 0.200599 1.400238 0.551879 0.049 Uiso 1 1 calc GR
H27B H 0.225268 1.391686 0.620654 0.049 Uiso 1 1 calc GR
H27C H 0.171183 1.421367 0.594977 0.049 Uiso 1 1 calc GR
C28 C 0.11806(7) 1.2281(3) 0.50816(9) 0.0261(5) Uani 1 1 d .
H28 H 0.117671 1.341546 0.514491 0.031 Uiso 1 1 calc R
C29 C 0.08364(7) 1.1565(3) 0.46472(9) 0.0280(5) Uani 1 1 d .
H29 H 0.059591 1.221996 0.440859 0.034 Uiso 1 1 calc R
C30 C 0.08276(7) 0.9882(3) 0.45427(9) 0.0221(5) Uani 1 1 d .
C31 C 0.11941(6) 0.8896(3) 0.48997(8) 0.0184(5) Uani 1 1 d .
C32 C 0.11712(6) 0.7205(3) 0.47907(9) 0.0204(5) Uani 1 1 d .
H32 H 0.140726 0.652194 0.502269 0.024 Uiso 1 1 calc R
C33 C 0.08155(7) 0.6541(3) 0.43578(9) 0.0263(5) Uani 1 1 d .
H33 H 0.080780 0.540486 0.429483 0.032 Uiso 1 1 calc R
C34 C 0.04605(7) 0.7516(3) 0.40043(9) 0.0298(6) Uani 1 1 d .
H34 H 0.021820 0.704348 0.369989 0.036 Uiso 1 1 calc R
C35 C 0.04665(7) 0.9139(3) 0.41011(9) 0.0299(6) Uani 1 1 d .
H35 H 0.022262 0.978882 0.386673 0.036 Uiso 1 1 calc R
C36 C 0.32619(6) 0.5574(2) 0.62602(8) 0.0164(4) Uani 1 1 d .
C37 C 0.36407(6) 0.5336(2) 0.60803(8) 0.0179(5) Uani 1 1 d .
H37 H 0.362138 0.553867 0.568841 0.022 Uiso 1 1 calc R
C38 C 0.40497(6) 0.4797(2) 0.64778(9) 0.0180(5) Uani 1 1 d .
C39 C 0.44180(7) 0.4580(3) 0.57508(9) 0.0286(5) Uani 1 1 d .
H39A H 0.419921 0.375825 0.553673 0.043 Uiso 1 1 calc GR
H39B H 0.472047 0.435070 0.571773 0.043 Uiso 1 1 calc GR
H39C H 0.431538 0.565221 0.558794 0.043 Uiso 1 1 calc GR
C40 C 0.40698(6) 0.4449(2) 0.70484(8) 0.0162(4) Uani 1 1 d .
C41 C 0.44757(7) 0.2154(2) 0.75024(10) 0.0285(5) Uani 1 1 d .
H41A H 0.441074 0.164429 0.712027 0.043 Uiso 1 1 calc GR
H41B H 0.424069 0.183543 0.767346 0.043 Uiso 1 1 calc GR
H41C H 0.477701 0.180110 0.775646 0.043 Uiso 1 1 calc GR
C42 C 0.36849(7) 0.4675(2) 0.72224(8) 0.0180(5) Uani 1 1 d .
C43 C 0.33434(7) 0.4179(3) 0.79624(9) 0.0328(6) Uani 1 1 d .
H43A H 0.311629 0.346612 0.769830 0.049 Uiso 1 1 calc GR
H43B H 0.321377 0.526757 0.795069 0.049 Uiso 1 1 calc GR
H43C H 0.342608 0.375242 0.835893 0.049 Uiso 1 1 calc GR
C44 C 0.32800(6) 0.5260(2) 0.68317(8) 0.0175(5) Uani 1 1 d .
H44 H 0.301964 0.544257 0.695157 0.021 Uiso 1 1 calc R
O11 O 0.27895(4) 0.89164(17) 0.69936(6) 0.0230(3) Uani 1 1 d .
O12 O 0.35178(5) 1.09693(18) 0.94578(6) 0.0263(4) Uani 1 1 d .
O13 O 0.43503(4) 1.02550(17) 0.93931(6) 0.0244(4) Uani 1 1 d .
O14 O 0.44598(4) 0.90390(17) 0.84346(6) 0.0221(3) Uani 1 1 d .
O15 O 0.18284(5) 0.29549(18) 0.74468(7) 0.0316(4) Uani 1 1 d .
N5 N 0.24721(5) 0.78133(19) 0.76316(7) 0.0177(4) Uani 1 1 d .
H5 H 0.249153 0.765267 0.799666 0.021 Uiso 1 1 calc R
N6 N 0.20982(5) 0.7231(2) 0.71831(7) 0.0192(4) Uani 1 1 d .
C45 C 0.28023(7) 0.8624(2) 0.74980(8) 0.0164(4) Uani 1 1 d .
C46 C 0.18831(6) 0.6094(2) 0.73421(9) 0.0190(5) Uani 1 1 d .
H46 H 0.198639 0.577055 0.773818 0.023 Uiso 1 1 calc R
C47 C 0.14850(6) 0.5264(2) 0.69437(9) 0.0186(5) Uani 1 1 d .
C48 C 0.14673(7) 0.3601(3) 0.70193(9) 0.0225(5) Uani 1 1 d .
C49 C 0.18979(8) 0.1241(3) 0.74522(10) 0.0336(6) Uani 1 1 d .
H49A H 0.192214 0.089839 0.707719 0.050 Uiso 1 1 calc GR
H49B H 0.163844 0.068974 0.752041 0.050 Uiso 1 1 calc GR
H49C H 0.218087 0.096229 0.776265 0.050 Uiso 1 1 calc GR
C50 C 0.11008(7) 0.2666(3) 0.66688(9) 0.0276(5) Uani 1 1 d .
H50 H 0.109516 0.152794 0.672440 0.033 Uiso 1 1 calc R
C51 C 0.07534(7) 0.3407(3) 0.62482(9) 0.0285(5) Uani 1 1 d .
H51 H 0.050733 0.276841 0.601281 0.034 Uiso 1 1 calc R
C52 C 0.07485(7) 0.5089(3) 0.61524(9) 0.0237(5) Uani 1 1 d .
C53 C 0.11245(6) 0.6046(3) 0.65004(8) 0.0190(5) Uani 1 1 d .
C54 C 0.11109(7) 0.7737(3) 0.63917(9) 0.0221(5) Uani 1 1 d .
H54 H 0.135439 0.840158 0.661831 0.027 Uiso 1 1 calc R
C55 C 0.07551(7) 0.8427(3) 0.59683(9) 0.0265(5) Uani 1 1 d .
H55 H 0.075525 0.956115 0.590339 0.032 Uiso 1 1 calc R
C56 C 0.03863(7) 0.7475(3) 0.56252(9) 0.0305(6) Uani 1 1 d .
H56 H 0.014128 0.796229 0.532868 0.037 Uiso 1 1 calc R
C57 C 0.03857(7) 0.5849(3) 0.57240(9) 0.0300(6) Uani 1 1 d .
H57 H 0.013439 0.521503 0.549826 0.036 Uiso 1 1 calc R
C58 C 0.32009(6) 0.9125(2) 0.80009(8) 0.0156(4) Uani 1 1 d .
C59 C 0.31458(7) 0.9802(2) 0.85003(8) 0.0172(4) Uani 1 1 d .
H59 H 0.284807 0.995435 0.852806 0.021 Uiso 1 1 calc R
C60 C 0.35315(7) 1.0251(2) 0.89571(8) 0.0178(5) Uani 1 1 d .
C61 C 0.30880(7) 1.1611(3) 0.94538(9) 0.0278(5) Uani 1 1 d .
H61A H 0.298165 1.240802 0.914038 0.042 Uiso 1 1 calc GR
H61B H 0.312279 1.213522 0.982728 0.042 Uiso 1 1 calc GR
H61C H 0.286383 1.073180 0.939097 0.042 Uiso 1 1 calc GR
C62 C 0.39674(6) 0.9950(2) 0.89243(8) 0.0168(4) Uani 1 1 d .
C63 C 0.45228(8) 1.1862(3) 0.94028(11) 0.0429(7) Uani 1 1 d .
H63A H 0.456491 1.210264 0.902844 0.064 Uiso 1 1 calc GR
H63B H 0.481740 1.195416 0.971352 0.064 Uiso 1 1 calc GR
H63C H 0.430455 1.263216 0.947303 0.064 Uiso 1 1 calc GR
C64 C 0.40178(6) 0.9267(2) 0.84206(8) 0.0170(4) Uani 1 1 d .
C65 C 0.45290(7) 0.8078(3) 0.79779(10) 0.0297(6) Uani 1 1 d .
H65A H 0.438999 0.862357 0.760442 0.045 Uiso 1 1 calc GR
H65B H 0.438609 0.701474 0.796986 0.045 Uiso 1 1 calc GR
H65C H 0.485802 0.794098 0.804752 0.045 Uiso 1 1 calc GR
C66 C 0.36338(6) 0.8879(2) 0.79551(8) 0.0184(5) Uani 1 1 d .
H66 H 0.366652 0.844872 0.760807 0.022 Uiso 1 1 calc R

loop_
_atom_site_aniso_label
_atom_site_aniso_U_11
_atom_site_aniso_U_22
_atom_site_aniso_U_33
_atom_site_aniso_U_23
_atom_site_aniso_U_13
_atom_site_aniso_U_12
O1 0.0200(8) 0.0263(8) 0.0130(8) 0.0011(6) 0.0032(6) -0.0030(6)
O2 0.0246(8) 0.0201(9) 0.0313(9) 0.0009(7) -0.0014(7) 0.0003(7)
O3 0.0164(8) 0.0302(9) 0.0214(8) -0.0054(7) 0.0019(6) -0.0026(7)
O4 0.0245(8) 0.0283(9) 0.0197(8) -0.0025(7) -0.0064(7) -0.0028(7)
O5 0.0324(9) 0.0474(11) 0.0180(9) -0.0144(7) 0.0041(7) -0.0011(8)
N1 0.0154(9) 0.0228(10) 0.0104(9) -0.0001(7) 0.0006(7) -0.0027(8)
N2 0.0137(9) 0.0194(10) 0.0145(9) -0.0012(7) 0.0006(7) -0.0018(7)
C1 0.0153(11) 0.0146(11) 0.0161(11) -0.0021(8) 0.0048(9) 0.0022(8)
C2 0.0163(10) 0.0178(11) 0.0148(11) -0.0009(8) 0.0022(9) 0.0015(9)
C3 0.0164(11) 0.0209(12) 0.0159(11) -0.0042(9) 0.0053(9) -0.0023(9)
C4 0.0177(11) 0.0212(12) 0.0203(12) -0.0003(9) 0.0047(9) -0.0012(9)
C5 0.0342(13) 0.0189(12) 0.0335(14) 0.0024(10) 0.0112(11) 0.0044(11)
C6 0.0264(12) 0.0201(12) 0.0300(13) -0.0038(10) 0.0087(11) -0.0041(10)
C7 0.0207(12) 0.0304(14) 0.0257(13) -0.0087(10) 0.0059(10) -0.0112(10)
C8 0.0165(11) 0.0303(13) 0.0182(12) -0.0044(9) 0.0043(9) -0.0036(10)
C9 0.0140(10) 0.0246(12) 0.0145(11) -0.0019(9) 0.0054(9) -0.0009(9)
C10 0.0191(11) 0.0253(13) 0.0188(11) -0.0024(9) 0.0063(9) -0.0021(9)
C11 0.0232(12) 0.0287(13) 0.0231(13) 0.0045(10) 0.0074(10) 0.0031(10)
C12 0.0192(12) 0.0459(16) 0.0197(12) 0.0062(11) 0.0031(10) 0.0038(11)
C13 0.0177(12) 0.0429(16) 0.0201(12) -0.0044(11) 0.0017(10) -0.0061(11)
C14 0.0165(10) 0.0127(11) 0.0135(10) 0.0007(8) 0.0015(8) -0.0007(9)
C15 0.0192(11) 0.0171(11) 0.0142(11) -0.0027(8) 0.0036(9) -0.0024(9)
C16 0.0161(11) 0.0125(11) 0.0204(11) -0.0014(9) 0.0019(9) -0.0013(9)
C17 0.0212(12) 0.0299(13) 0.0244(13) -0.0090(10) 0.0064(10) -0.0028(10)
C18 0.0189(11) 0.0168(12) 0.0176(11) -0.0025(9) -0.0037(9) -0.0046(9)
C19 0.0312(13) 0.0388(15) 0.0224(13) -0.0030(11) -0.0062(10) 0.0072(12)
C20 0.0263(12) 0.0183(12) 0.0146(11) -0.0013(9) 0.0034(9) -0.0002(10)
C21 0.0428(14) 0.0338(14) 0.0255(13) -0.0109(11) 0.0185(11) -0.0104(12)
C22 0.0195(11) 0.0198(12) 0.0168(11) -0.0011(9) 0.0055(9) -0.0006(9)
O6 0.0217(8) 0.0253(8) 0.0121(8) -0.0011(6) 0.0019(6) 0.0034(6)
O7 0.0286(9) 0.0194(9) 0.0323(10) -0.0012(7) -0.0013(7) -0.0018(7)
O8 0.0158(7) 0.0408(10) 0.0175(8) 0.0037(7) 0.0036(6) 0.0056(7)
O9 0.0183(8) 0.0221(8) 0.0187(8) 0.0013(6) -0.0024(6) 0.0044(6)
O10 0.0262(8) 0.0343(9) 0.0131(8) 0.0057(7) 0.0053(7) 0.0087(7)
N3 0.0172(9) 0.0225(10) 0.0107(9) 0.0004(7) 0.0007(7) 0.0040(8)
N4 0.0139(9) 0.0219(10) 0.0142(9) 0.0017(7) -0.0004(7) 0.0039(8)
C23 0.0175(11) 0.0145(11) 0.0156(11) 0.0016(8) 0.0053(9) -0.0020(9)
C24 0.0180(11) 0.0191(12) 0.0139(11) 0.0009(9) 0.0036(9) 0.0012(9)
C25 0.0171(11) 0.0195(12) 0.0167(11) 0.0032(9) 0.0059(9) 0.0015(9)
C26 0.0165(11) 0.0238(13) 0.0204(12) 0.0033(9) 0.0061(9) 0.0020(9)
C27 0.0411(15) 0.0233(14) 0.0355(15) -0.0043(11) 0.0140(12) -0.0055(11)
C28 0.0259(12) 0.0218(13) 0.0296(13) 0.0062(10) 0.0076(11) 0.0066(10)
C29 0.0233(12) 0.0346(14) 0.0255(13) 0.0101(11) 0.0070(10) 0.0122(11)
C30 0.0186(11) 0.0297(13) 0.0189(12) 0.0040(10) 0.0072(9) 0.0042(10)
C31 0.0150(11) 0.0248(12) 0.0161(11) 0.0036(9) 0.0059(9) 0.0029(9)
C32 0.0161(11) 0.0259(13) 0.0184(12) 0.0016(9) 0.0045(9) 0.0012(9)
C33 0.0220(12) 0.0324(14) 0.0245(13) -0.0044(10) 0.0076(10) -0.0023(10)
C34 0.0187(12) 0.0475(16) 0.0209(12) -0.0059(11) 0.0030(10) -0.0035(11)
C35 0.0173(12) 0.0485(16) 0.0198(12) 0.0043(11) 0.0005(10) 0.0054(11)
C36 0.0155(10) 0.0147(11) 0.0166(11) 0.0006(8) 0.0017(9) 0.0005(9)
C37 0.0183(11) 0.0203(12) 0.0128(10) 0.0019(9) 0.0017(9) 0.0009(9)
C38 0.0150(11) 0.0182(12) 0.0206(11) -0.0007(9) 0.0051(9) -0.0004(9)
C39 0.0247(12) 0.0439(15) 0.0185(12) 0.0038(11) 0.0090(10) 0.0058(11)
C40 0.0143(10) 0.0145(11) 0.0153(11) -0.0012(8) -0.0018(8) 0.0010(9)
C41 0.0282(13) 0.0234(13) 0.0297(13) 0.0075(10) 0.0033(10) 0.0088(10)
C42 0.0229(11) 0.0166(11) 0.0128(11) -0.0003(8) 0.0035(9) 0.0008(9)
C43 0.0334(13) 0.0479(16) 0.0210(13) 0.0123(11) 0.0144(11) 0.0093(12)
C44 0.0180(11) 0.0166(11) 0.0168(11) -0.0003(9) 0.0040(9) 0.0023(9)
O11 0.0241(8) 0.0307(9) 0.0125(8) 0.0003(6) 0.0035(6) -0.0042(7)
O12 0.0258(8) 0.0342(9) 0.0172(8) -0.0111(7) 0.0047(7) 0.0006(7)
O13 0.0212(8) 0.0264(9) 0.0192(8) -0.0060(6) -0.0023(6) -0.0071(7)
O14 0.0164(7) 0.0277(9) 0.0216(8) -0.0057(7) 0.0054(6) -0.0032(7)
O15 0.0304(9) 0.0215(9) 0.0354(10) 0.0022(7) 0.0001(8) 0.0029(7)
N5 0.0165(9) 0.0241(10) 0.0105(9) -0.0011(7) 0.0014(7) -0.0032(8)
N6 0.0164(9) 0.0236(10) 0.0147(9) -0.0017(8) 0.0009(7) -0.0024(8)
C45 0.0190(11) 0.0138(11) 0.0164(11) 0.0004(8) 0.0057(9) 0.0028(9)
C46 0.0195(11) 0.0191(12) 0.0164(11) 0.0006(9) 0.0030(9) 0.0013(9)
C47 0.0180(11) 0.0212(12) 0.0171(11) -0.0013(9) 0.0064(9) -0.0019(9)
C48 0.0205(12) 0.0260(13) 0.0218(12) -0.0006(9) 0.0079(10) -0.0008(10)
C49 0.0415(15) 0.0229(14) 0.0365(15) 0.0047(11) 0.0126(12) 0.0065(11)
C50 0.0275(13) 0.0256(13) 0.0303(14) -0.0061(10) 0.0099(11) -0.0057(10)
C51 0.0243(12) 0.0349(14) 0.0250(13) -0.0101(11) 0.0062(10) -0.0114(11)
C52 0.0177(11) 0.0336(14) 0.0208(12) -0.0055(10) 0.0076(9) -0.0037(10)
C53 0.0154(11) 0.0258(12) 0.0160(11) -0.0033(9) 0.0054(9) -0.0009(9)
C54 0.0186(11) 0.0289(13) 0.0177(11) -0.0016(9) 0.0042(9) -0.0005(10)
C55 0.0232(12) 0.0346(14) 0.0213(12) 0.0050(10) 0.0064(10) 0.0035(10)
C56 0.0185(12) 0.0515(17) 0.0191(13) 0.0028(11) 0.0028(10) 0.0053(11)
C57 0.0198(12) 0.0464(16) 0.0207(12) -0.0047(11) 0.0023(10) -0.0070(11)
C58 0.0161(10) 0.0149(11) 0.0143(11) 0.0011(8) 0.0027(9) -0.0010(9)
C59 0.0177(11) 0.0159(11) 0.0169(11) -0.0019(8) 0.0043(9) -0.0013(9)
C60 0.0241(12) 0.0130(11) 0.0148(11) -0.0025(8) 0.0041(9) -0.0010(9)
C61 0.0355(13) 0.0266(13) 0.0256(13) -0.0067(10) 0.0160(11) 0.0006(11)
C62 0.0179(11) 0.0130(11) 0.0154(11) -0.0017(8) -0.0007(9) -0.0036(9)
C63 0.0431(15) 0.0405(16) 0.0411(16) -0.0111(12) 0.0081(13) -0.0236(13)
C64 0.0155(11) 0.0136(11) 0.0203(11) 0.0006(8) 0.0036(9) -0.0022(9)
C65 0.0211(12) 0.0367(14) 0.0324(14) -0.0130(11) 0.0102(11) -0.0027(11)
C66 0.0228(11) 0.0175(11) 0.0152(11) -0.0015(9) 0.0065(9) -0.0011(9)

loop_
_atom_type_symbol
_atom_type_description
_atom_type_scat_dispersion_real
_atom_type_scat_dispersion_imag
_atom_type_scat_source
C C 0.0030 0.0020 'International Tables Vol C Tables 4.2.6.8 and 6.1.1.4'
H H 0.0000 0.0000 'International Tables Vol C Tables 4.2.6.8 and 6.1.1.4'
N N 0.0060 0.0030 'International Tables Vol C Tables 4.2.6.8 and 6.1.1.4'
O O 0.0110 0.0060 'International Tables Vol C Tables 4.2.6.8 and 6.1.1.4'

loop_
_geom_angle_atom_site_label_1
_geom_angle_atom_site_label_2
_geom_angle_atom_site_label_3
_geom_angle
C4 O2 C5 118.82(16)
C16 O3 C17 117.44(15)
C18 O4 C19 112.25(16)
C20 O5 C21 117.28(16)
C1 N1 N2 118.68(16)
C2 N2 N1 113.08(16)
O1 C1 N1 123.13(18)
O1 C1 C14 121.45(17)
N1 C1 C14 115.42(17)
N2 C2 C3 123.14(18)
C4 C3 C2 115.70(18)
C4 C3 C9 119.75(18)
C9 C3 C2 124.54(18)
O2 C4 C3 115.70(18)
O2 C4 C6 122.99(19)
C3 C4 C6 121.30(19)
C7 C6 C4 119.4(2)
C6 C7 C8 121.9(2)
C7 C8 C9 119.11(19)
C7 C8 C13 121.7(2)
C13 C8 C9 119.2(2)
C3 C9 C8 118.53(19)
C10 C9 C3 123.57(18)
C10 C9 C8 117.89(19)
C11 C10 C9 120.9(2)
C10 C11 C12 121.1(2)
C13 C12 C11 119.7(2)
C12 C13 C8 121.2(2)
C15 C14 C1 117.11(17)
C15 C14 C22 120.95(18)
C22 C14 C1 121.91(17)
C16 C15 C14 119.60(18)
O3 C16 C15 125.12(17)
O3 C16 C18 115.23(17)
C15 C16 C18 119.65(18)
O4 C18 C16 119.39(18)
O4 C18 C20 120.13(18)
C20 C18 C16 120.41(18)
O5 C20 C18 115.42(18)
O5 C20 C22 124.41(18)
C18 C20 C22 120.17(18)
C20 C22 C14 119.16(18)
C26 O7 C27 118.55(17)
C38 O8 C39 117.34(15)
C40 O9 C41 112.06(15)
C42 O10 C43 117.65(15)
C23 N3 N4 117.98(16)
C24 N4 N3 113.88(16)
O6 C23 N3 122.57(18)
O6 C23 C36 120.39(18)
N3 C23 C36 117.04(17)
N4 C24 C25 122.29(18)
C26 C25 C24 116.06(18)
C26 C25 C31 119.44(18)
C31 C25 C24 124.50(19)
O7 C26 C25 115.86(18)
O7 C26 C28 122.77(19)
C25 C26 C28 121.4(2)
C29 C28 C26 119.4(2)
C28 C29 C30 122.0(2)
C29 C30 C31 118.9(2)
C29 C30 C35 121.9(2)
C35 C30 C31 119.2(2)
C25 C31 C30 118.85(19)
C32 C31 C25 123.60(18)
C32 C31 C30 117.55(19)
C33 C32 C31 121.2(2)
C32 C33 C34 121.0(2)
C35 C34 C33 119.6(2)
C34 C35 C30 121.5(2)
C37 C36 C23 115.84(17)
C37 C36 C44 121.25(18)
C44 C36 C23 122.88(17)
C36 C37 C38 119.56(18)
O8 C38 C37 124.64(18)
O8 C38 C40 115.62(17)
C37 C38 C40 119.73(17)
O9 C40 C38 119.60(17)
O9 C40 C42 120.24(17)
C42 C40 C38 120.15(18)
O10 C42 C40 114.88(17)
O10 C42 C44 124.81(18)
C44 C42 C40 120.30(18)
C42 C44 C36 118.97(18)
C60 O12 C61 116.77(15)
C62 O13 C63 113.60(16)
C64 O14 C65 116.88(15)
C48 O15 C49 118.50(17)
C45 N5 N6 118.94(16)
C46 N6 N5 113.33(16)
O11 C45 N5 123.49(18)
O11 C45 C58 120.99(18)
N5 C45 C58 115.50(17)
N6 C46 C47 123.29(19)
C48 C47 C46 115.77(18)
C48 C47 C53 119.49(19)
C53 C47 C46 124.73(19)
O15 C48 C47 115.50(18)
O15 C48 C50 123.1(2)
C47 C48 C50 121.4(2)
C51 C50 C48 119.4(2)
C50 C51 C52 122.1(2)
C51 C52 C53 118.9(2)
C57 C52 C51 121.7(2)
C57 C52 C53 119.4(2)
C47 C53 C52 118.78(19)
C54 C53 C47 123.65(19)
C54 C53 C52 117.55(19)
C55 C54 C53 121.3(2)
C54 C55 C56 120.8(2)
C57 C56 C55 119.3(2)
C56 C57 C52 121.6(2)
C59 C58 C45 121.81(17)
C66 C58 C45 117.06(17)
C66 C58 C59 121.13(18)
C60 C59 C58 119.28(18)
O12 C60 C59 124.28(18)
O12 C60 C62 115.77(17)
C59 C60 C62 119.95(18)
O13 C62 C60 120.42(17)
O13 C62 C64 119.43(17)
C60 C62 C64 120.09(18)
O14 C64 C62 115.07(17)
O14 C64 C66 124.88(17)
C66 C64 C62 120.05(18)
C64 C66 C58 119.40(18)

loop_
_geom_bond_atom_site_label_1
_geom_bond_atom_site_label_2
_geom_bond_distance
O1 C1 1.238(2)
O2 C4 1.362(2)
O2 C5 1.427(2)
O3 C16 1.363(2)
O3 C17 1.438(2)
O4 C18 1.382(2)
O4 C19 1.436(2)
O5 C20 1.367(2)
O5 C21 1.419(2)
N1 N2 1.390(2)
N1 C1 1.350(2)
N2 C2 1.285(2)
C1 C14 1.492(3)
C2 C3 1.469(3)
C3 C4 1.390(3)
C3 C9 1.432(3)
C4 C6 1.409(3)
C6 C7 1.370(3)
C7 C8 1.411(3)
C8 C9 1.433(3)
C8 C13 1.417(3)
C9 C10 1.420(3)
C10 C11 1.368(3)
C11 C12 1.405(3)
C12 C13 1.364(3)
C14 C15 1.393(2)
C14 C22 1.396(3)
C15 C16 1.391(3)
C16 C18 1.399(3)
C18 C20 1.390(3)
C20 C22 1.391(3)
O6 C23 1.240(2)
O7 C26 1.362(2)
O7 C27 1.428(2)
O8 C38 1.365(2)
O8 C39 1.438(2)
O9 C40 1.379(2)
O9 C41 1.445(2)
O10 C42 1.370(2)
O10 C43 1.428(2)
N3 N4 1.391(2)
N3 C23 1.350(2)
N4 C24 1.283(2)
C23 C36 1.491(3)
C24 C25 1.467(3)
C25 C26 1.392(3)
C25 C31 1.432(3)
C26 C28 1.413(3)
C28 C29 1.368(3)
C29 C30 1.412(3)
C30 C31 1.436(3)
C30 C35 1.414(3)
C31 C32 1.419(3)
C32 C33 1.367(3)
C33 C34 1.407(3)
C34 C35 1.360(3)
C36 C37 1.386(2)
C36 C44 1.397(3)
C37 C38 1.392(3)
C38 C40 1.398(3)
C40 C42 1.394(3)
C42 C44 1.390(3)
O11 C45 1.238(2)
O12 C60 1.367(2)
O12 C61 1.424(2)
O13 C62 1.375(2)
O13 C63 1.427(3)
O14 C64 1.365(2)
O14 C65 1.435(2)
O15 C48 1.364(2)
O15 C49 1.430(2)
N5 N6 1.393(2)
N5 C45 1.343(2)
N6 C46 1.279(2)
C45 C58 1.487(3)
C46 C47 1.466(3)
C47 C48 1.389(3)
C47 C53 1.430(3)
C48 C50 1.408(3)
C50 C51 1.365(3)
C51 C52 1.408(3)
C52 C53 1.433(3)
C52 C57 1.407(3)
C53 C54 1.419(3)
C54 C55 1.364(3)
C55 C56 1.413(3)
C56 C57 1.364(3)
C58 C59 1.396(3)
C58 C66 1.389(2)
C59 C60 1.391(3)
C60 C62 1.394(3)
C62 C64 1.401(3)
C64 C66 1.387(3)

loop_
_geom_torsion_atom_site_label_1
_geom_torsion_atom_site_label_2
_geom_torsion_atom_site_label_3
_geom_torsion_atom_site_label_4
_geom_torsion
O1 C1 C14 C15 -39.4(3)
O1 C1 C14 C22 138.7(2)
O2 C4 C6 C7 -179.39(18)
O3 C16 C18 O4 2.4(3)
O3 C16 C18 C20 179.32(18)
O4 C18 C20 O5 -1.0(3)
O4 C18 C20 C22 179.03(18)
O5 C20 C22 C14 177.29(19)
N1 N2 C2 C3 -176.36(16)
N1 C1 C14 C15 139.84(18)
N1 C1 C14 C22 -42.0(3)
N2 N1 C1 O1 4.0(3)
N2 N1 C1 C14 -175.31(15)
N2 C2 C3 C4 138.93(19)
N2 C2 C3 C9 -41.4(3)
C1 N1 N2 C2 165.01(17)
C1 C14 C15 C16 179.11(18)
C1 C14 C22 C20 -176.85(18)
C2 C3 C4 O2 -0.9(3)
C2 C3 C4 C6 -179.66(17)
C2 C3 C9 C8 -179.70(17)
C2 C3 C9 C10 -0.8(3)
C3 C4 C6 C7 -0.7(3)
C3 C9 C10 C11 -179.76(18)
C4 C3 C9 C8 -0.1(3)
C4 C3 C9 C10 178.78(18)
C4 C6 C7 C8 0.1(3)
C5 O2 C4 C3 -166.41(17)
C5 O2 C4 C6 12.4(3)
C6 C7 C8 C9 0.5(3)
C6 C7 C8 C13 -179.5(2)
C7 C8 C9 C3 -0.5(3)
C7 C8 C9 C10 -179.45(18)
C7 C8 C13 C12 -179.5(2)
C8 C9 C10 C11 -0.9(3)
C9 C3 C4 O2 179.48(17)
C9 C3 C4 C6 0.7(3)
C9 C8 C13 C12 0.4(3)
C9 C10 C11 C12 0.2(3)
C10 C11 C12 C13 0.9(3)
C11 C12 C13 C8 -1.1(3)
C13 C8 C9 C3 179.55(18)
C13 C8 C9 C10 0.6(3)
C14 C15 C16 O3 179.22(18)
C14 C15 C16 C18 -1.5(3)
C15 C14 C22 C20 1.2(3)
C15 C16 C18 O4 -176.86(18)
C15 C16 C18 C20 0.0(3)
C16 C18 C20 O5 -177.89(18)
C16 C18 C20 C22 2.2(3)
C17 O3 C16 C15 -1.1(3)
C17 O3 C16 C18 179.67(17)
C18 C20 C22 C14 -2.8(3)
C19 O4 C18 C16 -95.5(2)
C19 O4 C18 C20 87.6(2)
C21 O5 C20 C18 161.95(18)
C21 O5 C20 C22 -18.1(3)
C22 C14 C15 C16 0.9(3)
O6 C23 C36 C37 30.2(3)
O6 C23 C36 C44 -147.83(19)
O7 C26 C28 C29 179.79(18)
O8 C38 C40 O9 0.0(3)
O8 C38 C40 C42 179.43(17)
O9 C40 C42 O10 -2.1(3)
O9 C40 C42 C44 178.91(18)
O10 C42 C44 C36 -177.18(18)
N3 N4 C24 C25 176.49(16)
N3 C23 C36 C37 -149.52(18)
N3 C23 C36 C44 32.4(3)
N4 N3 C23 O6 -3.1(3)
N4 N3 C23 C36 176.67(16)
N4 C24 C25 C26 -139.7(2)
N4 C24 C25 C31 40.3(3)
C23 N3 N4 C24 -166.71(17)
C23 C36 C37 C38 -179.11(18)
C23 C36 C44 C42 177.03(18)
C24 C25 C26 O7 -0.8(3)
C24 C25 C26 C28 178.52(17)
C24 C25 C31 C30 -178.68(18)
C24 C25 C31 C32 2.2(3)
C25 C26 C28 C29 0.5(3)
C25 C31 C32 C33 179.74(18)
C26 C25 C31 C30 1.3(3)
C26 C25 C31 C32 -177.76(18)
C26 C28 C29 C30 0.6(3)
C27 O7 C26 C25 162.91(18)
C27 O7 C26 C28 -16.4(3)
C28 C29 C30 C31 -0.7(3)
C28 C29 C30 C35 178.7(2)
C29 C30 C31 C25 -0.3(3)
C29 C30 C31 C32 178.87(17)
C29 C30 C35 C34 -179.9(2)
C30 C31 C32 C33 0.6(3)
C31 C25 C26 O7 179.22(17)
C31 C25 C26 C28 -1.5(3)
C31 C30 C35 C34 -0.5(3)
C31 C32 C33 C34 0.2(3)
C32 C33 C34 C35 -1.2(3)
C33 C34 C35 C30 1.4(3)
C35 C30 C31 C25 -179.64(18)
C35 C30 C31 C32 -0.5(3)
C36 C37 C38 O8 -178.78(18)
C36 C37 C38 C40 2.2(3)
C37 C36 C44 C42 -0.9(3)
C37 C38 C40 O9 179.13(17)
C37 C38 C40 C42 -1.5(3)
C38 C40 C42 O10 178.46(17)
C38 C40 C42 C44 -0.5(3)
C39 O8 C38 C37 -11.0(3)
C39 O8 C38 C40 168.02(18)
C40 C42 C44 C36 1.7(3)
C41 O9 C40 C38 -98.7(2)
C41 O9 C40 C42 81.9(2)
C43 O10 C42 C40 -169.00(18)
C43 O10 C42 C44 9.9(3)
C44 C36 C37 C38 -1.0(3)
O11 C45 C58 C59 137.6(2)
O11 C45 C58 C66 -42.9(3)
O12 C60 C62 O13 4.9(3)
O12 C60 C62 C64 -177.84(17)
O13 C62 C64 O14 -3.3(3)
O13 C62 C64 C66 176.84(18)
O14 C64 C66 C58 178.08(18)
O15 C48 C50 C51 -179.68(19)
N5 N6 C46 C47 -178.50(17)
N5 C45 C58 C59 -44.0(3)
N5 C45 C58 C66 135.50(18)
N6 N5 C45 O11 1.6(3)
N6 N5 C45 C58 -176.78(16)
N6 C46 C47 C48 139.6(2)
N6 C46 C47 C53 -40.9(3)
C45 N5 N6 C46 159.91(17)
C45 C58 C59 C60 -179.88(18)
C45 C58 C66 C64 -177.52(18)
C46 C47 C48 O15 -1.4(3)
C46 C47 C48 C50 179.37(18)
C46 C47 C53 C52 -178.20(18)
C46 C47 C53 C54 0.3(3)
C47 C48 C50 C51 -0.5(3)
C47 C53 C54 C55 -179.02(19)
C48 C47 C53 C52 1.2(3)
C48 C47 C53 C54 179.68(19)
C48 C50 C51 C52 -0.1(3)
C49 O15 C48 C47 -163.78(18)
C49 O15 C48 C50 15.5(3)
C50 C51 C52 C53 1.2(3)
C50 C51 C52 C57 -179.0(2)
C51 C52 C53 C47 -1.8(3)
C51 C52 C53 C54 179.69(18)
C51 C52 C57 C56 -178.8(2)
C52 C53 C54 C55 -0.5(3)
C53 C47 C48 O15 179.15(17)
C53 C47 C48 C50 -0.1(3)
C53 C52 C57 C56 1.0(3)
C53 C54 C55 C56 0.3(3)
C54 C55 C56 C57 0.6(3)
C55 C56 C57 C52 -1.3(3)
C57 C52 C53 C47 178.44(18)
C57 C52 C53 C54 -0.1(3)
C58 C59 C60 O12 177.85(18)
C58 C59 C60 C62 -3.1(3)
C59 C58 C66 C64 2.0(3)
C59 C60 C62 O13 -174.18(17)
C59 C60 C62 C64 3.1(3)
C60 C62 C64 O14 179.42(17)
C60 C62 C64 C66 -0.4(3)
C61 O12 C60 C59 -14.4(3)
C61 O12 C60 C62 166.59(18)
C62 C64 C66 C58 -2.1(3)
C63 O13 C62 C60 -89.4(2)
C63 O13 C62 C64 93.3(2)
C65 O14 C64 C62 168.82(18)
C65 O14 C64 C66 -11.3(3)
C66 C58 C59 C60 0.6(3)
